data_2235915
loop_
_publ_author_name
'de Oliveira, Jaismary G. B.'
'Mendon\,ca Junior, Francisco J. B.'
'do Lima, Maria'
'de Simone, Carlos A.'
'Ellena, Javier A.'

_publ_section_title
;
 Ethyl
 2-(3-phenylthioureido)-5,6-dihydro-4<i>H</i>-cyclopenta[<i>b</i>]thiophene-3-carboxylate
;
_journal_coeditor_code LR2068
_journal_issue 8
_journal_name_full 'Acta Crystallographica Section E'
_journal_page_first o2360
_journal_paper_doi 10.1107/S1600536812029893
_journal_volume 68
_journal_year 2012
_chemical_formula_iupac 'C17 H18 N2 O2 S2'
_chemical_formula_moiety 'C17 H18 N2 O2 S2'
_chemical_formula_sum 'C17 H18 N2 O2 S2'
_chemical_formula_weight 346.45
_chemical_name_systematic
;
Ethyl 2-(3-phenylthioureido)-5,6-dihydro-4<i>H</i>-
cyclopenta[<i>b</i>]thiophene-3-carboxylate
;
_space_group_IT_number 2
_symmetry_cell_setting triclinic
_symmetry_space_group_name_Hall '-P 1'
_symmetry_space_group_name_H-M 'P -1'
_atom_sites_solution_hydrogens geom
_atom_sites_solution_primary direct
_atom_sites_solution_secondary difmap
_audit_creation_method SHELXL-97
_cell_angle_alpha 90.562(3)
_cell_angle_beta 95.711(3)
_cell_angle_gamma 94.378(2)
_cell_formula_units_Z 2
_cell_length_a 5.0755(2)
_cell_length_b 12.5088(6)
_cell_length_c 13.3304(5)
_cell_measurement_reflns_used 5829
_cell_measurement_temperature 295(2)
_cell_measurement_theta_max 27.5
_cell_measurement_theta_min 2.55
_cell_volume 839.54(6)
_computing_cell_refinement 'SCALEPACK (Otwinowski & Minor, 1997)'
_computing_data_collection 'COLLECT (Nonius, 1997)'
_computing_data_reduction 'DENZO and SCALEPACK (Otwinowski & Minor, 1997)'
_computing_molecular_graphics 'ORTEP-3 for Windows (Farrugia, 1997)'
_computing_publication_material 'WinGX (Farrugia, 1999)'
_computing_structure_refinement 'SHELXL97 (Sheldrick, 2008)'
_computing_structure_solution 'SHELXS97 (Sheldrick, 2008)'
_diffrn_ambient_temperature 295
_diffrn_detector_area_resol_mean 9
_diffrn_measured_fraction_theta_full 0.966
_diffrn_measured_fraction_theta_max 0.966
_diffrn_measurement_device_type 'Nonius KappaCCD'
_diffrn_measurement_method 'CCD rotation images,thick slices'
_diffrn_radiation_monochromator 'horizonally mounted graphite crystal'
_diffrn_radiation_source 'Enraf Nonius FR590'
_diffrn_radiation_type MoK\a
_diffrn_radiation_wavelength 0.71073
_diffrn_reflns_av_R_equivalents 0.0411
_diffrn_reflns_av_sigmaI/netI 0.0423
_diffrn_reflns_limit_h_max 6
_diffrn_reflns_limit_h_min -5
_diffrn_reflns_limit_k_max 16
_diffrn_reflns_limit_k_min -16
_diffrn_reflns_limit_l_max 17
_diffrn_reflns_limit_l_min -17
_diffrn_reflns_number 9172
_diffrn_reflns_theta_full 27.52
_diffrn_reflns_theta_max 27.52
_diffrn_reflns_theta_min 3.07
_exptl_absorpt_coefficient_mu 0.328
_exptl_absorpt_correction_type none
_exptl_crystal_colour yellow
_exptl_crystal_density_diffrn 1.370
_exptl_crystal_density_method 'not measured'
_exptl_crystal_description prism
_exptl_crystal_F_000 364
_exptl_crystal_size_max 0.32
_exptl_crystal_size_mid 0.17
_exptl_crystal_size_min 0.11
_refine_diff_density_max 0.275
_refine_diff_density_min -0.249
_refine_ls_extinction_method none
_refine_ls_goodness_of_fit_ref 1.036
_refine_ls_hydrogen_treatment constr
_refine_ls_matrix_type full
_refine_ls_number_parameters 208
_refine_ls_number_reflns 3876
_refine_ls_number_restraints 0
_refine_ls_restrained_S_all 1.036
_refine_ls_R_factor_all 0.0672
_refine_ls_R_factor_gt 0.0445
_refine_ls_shift/su_max 0.001
_refine_ls_shift/su_mean 0.000
_refine_ls_structure_factor_coef Fsqd
_refine_ls_weighting_details 'calc w=1/[\s^2^(Fo^2^)+(0.0607P)^2^+0.2145P] where P=(Fo^2^+2Fc^2^)/3'
_refine_ls_weighting_scheme calc
_refine_ls_wR_factor_gt 0.1108
_refine_ls_wR_factor_ref 0.1287
_reflns_number_gt 2727
_reflns_number_total 3876
_reflns_threshold_expression I>2sigma(I)
_cod_data_source_file lr2068.cif
_cod_data_source_block I
_cod_original_cell_volume 839.61(6)
_cod_database_code 2235915
_cod_database_fobs_code 2235915

loop_
_symmetry_equiv_pos_as_xyz
'x, y, z'
'-x, -y, -z'

loop_
_atom_site_type_symbol
_atom_site_label
_atom_site_fract_x
_atom_site_fract_y
_atom_site_fract_z
_atom_site_U_iso_or_equiv
_atom_site_adp_type
_atom_site_calc_flag
_atom_site_refinement_flags
_atom_site_occupancy
_atom_site_symmetry_multiplicity
S S1 0.55314(12) 0.02072(4) 0.67471(4) 0.05884(19) Uani d . 1 1
S S2 0.35795(11) 0.09492(4) 0.87171(4) 0.05360(17) Uani d . 1 1
O O2 -0.2636(3) 0.37540(12) 0.83065(10) 0.0528(4) Uani d . 1 1
O O1 -0.1299(3) 0.33086(13) 0.68141(10) 0.0607(4) Uani d . 1 1
N N1 0.2196(3) 0.17647(13) 0.68280(11) 0.0469(4) Uani d . 1 1
H H1 0.1318 0.2229 0.6494 0.056 Uiso calc R 1 1
N N2 0.3310(4) 0.13297(14) 0.52705(13) 0.0582(5) Uani d . 1 1
H H2 0.3999 0.0896 0.4885 0.070 Uiso calc R 1 1
C C1 0.1968(4) 0.17638(15) 0.78532(14) 0.0423(4) Uani d . 1 1
C C9 0.1970(4) 0.21777(16) 0.47921(14) 0.0487(5) Uani d . 1 1
C C10 0.3005(4) 0.32279(17) 0.49491(15) 0.0536(5) Uani d . 1 1
H H10 0.4551 0.3384 0.5377 0.064 Uiso calc R 1 1
C C2 0.0363(4) 0.24425(15) 0.83011(13) 0.0425(4) Uani d . 1 1
C C4 -0.0737(4) 0.2761(2) 1.02319(15) 0.0566(5) Uani d . 1 1
H H4A -0.2659 0.2660 1.0134 0.068 Uiso calc R 1 1
H H4B -0.0208 0.3521 1.0313 0.068 Uiso calc R 1 1
C C8 0.3604(4) 0.11405(15) 0.62679(15) 0.0466(4) Uani d . 1 1
C C6 0.2245(5) 0.1327(2) 1.07959(16) 0.0670(6) Uani d . 1 1
H H6A 0.4038 0.1475 1.1117 0.080 Uiso calc R 1 1
H H6B 0.1620 0.0597 1.0934 0.080 Uiso calc R 1 1
C C11 0.1727(5) 0.40396(19) 0.44669(17) 0.0635(6) Uani d . 1 1
H H11 0.2408 0.4748 0.4573 0.076 Uiso calc R 1 1
C C15 -0.1225(4) 0.31881(16) 0.77266(14) 0.0459(4) Uani d . 1 1
C C3 0.0489(4) 0.22821(16) 0.93666(14) 0.0468(4) Uani d . 1 1
C C16 -0.4291(5) 0.45183(19) 0.77988(16) 0.0573(5) Uani d . 1 1
H H16A -0.5613 0.4152 0.7313 0.069 Uiso calc R 1 1
H H16B -0.3218 0.5036 0.7446 0.069 Uiso calc R 1 1
C C7 0.2103(4) 0.15241(18) 0.96808(15) 0.0533(5) Uani d . 1 1
C C13 -0.1550(5) 0.2766(3) 0.36669(18) 0.0747(7) Uani d . 1 1
H H13 -0.3081 0.2614 0.3229 0.090 Uiso calc R 1 1
C C14 -0.0298(5) 0.1938(2) 0.41490(17) 0.0635(6) Uani d . 1 1
H H14 -0.0979 0.1230 0.4040 0.076 Uiso calc R 1 1
C C12 -0.0536(5) 0.3809(2) 0.38337(18) 0.0704(7) Uani d . 1 1
H H12 -0.1395 0.4362 0.3514 0.084 Uiso calc R 1 1
C C17 -0.5609(5) 0.5069(2) 0.85914(18) 0.0677(6) Uani d . 1 1
H H17A -0.6727 0.5584 0.8282 0.102 Uiso calc R 1 1
H H17B -0.4280 0.5428 0.9067 0.102 Uiso calc R 1 1
H H17C -0.6665 0.4548 0.8934 0.102 Uiso calc R 1 1
C C5 0.0370(7) 0.2135(3) 1.11409(18) 0.0839(8) Uani d . 1 1
H H5A -0.1079 0.1758 1.1448 0.101 Uiso calc R 1 1
H H5B 0.1328 0.2628 1.1640 0.101 Uiso calc R 1 1

loop_
_atom_site_aniso_label
_atom_site_aniso_U_11
_atom_site_aniso_U_22
_atom_site_aniso_U_33
_atom_site_aniso_U_12
_atom_site_aniso_U_13
_atom_site_aniso_U_23
S1 0.0707(4) 0.0530(3) 0.0557(3) 0.0257(3) 0.0055(3) -0.0062(2)
S2 0.0602(3) 0.0550(3) 0.0490(3) 0.0214(2) 0.0087(2) 0.0070(2)
O2 0.0585(8) 0.0617(9) 0.0428(7) 0.0272(7) 0.0098(6) 0.0028(6)
O1 0.0755(10) 0.0716(10) 0.0404(7) 0.0340(8) 0.0104(7) 0.0052(7)
N1 0.0571(10) 0.0472(9) 0.0395(8) 0.0183(7) 0.0090(7) -0.0002(7)
N2 0.0839(13) 0.0522(10) 0.0443(9) 0.0294(9) 0.0165(9) -0.0042(7)
C1 0.0445(10) 0.0414(9) 0.0419(9) 0.0075(8) 0.0061(8) 0.0001(7)
C9 0.0612(12) 0.0511(11) 0.0376(9) 0.0169(9) 0.0151(9) -0.0015(8)
C10 0.0628(12) 0.0535(12) 0.0462(11) 0.0113(10) 0.0092(9) -0.0018(9)
C2 0.0430(9) 0.0469(10) 0.0388(9) 0.0080(8) 0.0062(7) 0.0016(7)
C4 0.0593(12) 0.0712(14) 0.0419(10) 0.0127(11) 0.0123(9) -0.0014(9)
C8 0.0542(11) 0.0401(10) 0.0469(10) 0.0080(8) 0.0100(9) -0.0062(8)
C6 0.0708(14) 0.0866(17) 0.0461(11) 0.0164(13) 0.0095(11) 0.0156(11)
C11 0.0840(16) 0.0557(13) 0.0551(12) 0.0173(12) 0.0192(12) 0.0064(10)
C15 0.0472(10) 0.0495(11) 0.0431(10) 0.0119(8) 0.0094(8) -0.0015(8)
C3 0.0480(10) 0.0530(11) 0.0401(10) 0.0066(9) 0.0062(8) 0.0001(8)
C16 0.0640(13) 0.0641(13) 0.0481(11) 0.0295(11) 0.0071(10) 0.0053(9)
C7 0.0558(12) 0.0611(13) 0.0453(10) 0.0139(10) 0.0089(9) 0.0065(9)
C13 0.0649(15) 0.108(2) 0.0526(13) 0.0221(15) 0.0002(11) -0.0051(13)
C14 0.0652(14) 0.0703(15) 0.0556(13) 0.0062(12) 0.0090(11) -0.0085(11)
C12 0.0844(17) 0.0814(18) 0.0520(13) 0.0384(14) 0.0141(12) 0.0134(12)
C17 0.0762(15) 0.0731(15) 0.0578(13) 0.0338(13) 0.0067(11) -0.0080(11)
C5 0.109(2) 0.103(2) 0.0471(13) 0.0402(18) 0.0182(14) 0.0121(13)

loop_
_atom_type_symbol
_atom_type_description
_atom_type_scat_dispersion_real
_atom_type_scat_dispersion_imag
_atom_type_scat_source
C C 0.0033 0.0016 'International Tables Vol C Tables 4.2.6.8 and 6.1.1.4'
H H 0.0000 0.0000 'International Tables Vol C Tables 4.2.6.8 and 6.1.1.4'
N N 0.0061 0.0033 'International Tables Vol C Tables 4.2.6.8 and 6.1.1.4'
O O 0.0106 0.0060 'International Tables Vol C Tables 4.2.6.8 and 6.1.1.4'
S S 0.1246 0.1234 'International Tables Vol C Tables 4.2.6.8 and 6.1.1.4'

loop_
_geom_angle_atom_site_label_1
_geom_angle_atom_site_label_2
_geom_angle_atom_site_label_3
_geom_angle
C7 S2 C1 90.32(9)
C15 O2 C16 116.57(15)
C8 N1 C1 129.72(17)
C8 N1 H1 115.1
C1 N1 H1 115.1
C8 N2 C9 126.40(16)
C8 N2 H2 116.8
C9 N2 H2 116.8
N1 C1 C2 122.14(17)
N1 C1 S2 125.40(14)
C2 C1 S2 112.45(14)
C14 C9 C10 120.6(2)
C14 C9 N2 119.4(2)
C10 C9 N2 119.87(19)
C11 C10 C9 119.5(2)
C11 C10 H10 120.3
C9 C10 H10 120.3
C1 C2 C3 110.87(17)
C1 C2 C15 122.59(16)
C3 C2 C15 126.54(17)
C3 C4 C5 103.25(18)
C3 C4 H4A 111.1
C5 C4 H4A 111.1
C3 C4 H4B 111.1
C5 C4 H4B 111.1
H4A C4 H4B 109.1
N2 C8 N1 114.24(17)
N2 C8 S1 121.58(14)
N1 C8 S1 124.18(15)
C7 C6 C5 101.64(19)
C7 C6 H6A 111.4
C5 C6 H6A 111.4
C7 C6 H6B 111.4
C5 C6 H6B 111.4
H6A C6 H6B 109.3
C12 C11 C10 120.3(2)
C12 C11 H11 119.9
C10 C11 H11 119.9
O1 C15 O2 122.23(17)
O1 C15 C2 125.21(17)
O2 C15 C2 112.56(16)
C7 C3 C2 112.96(18)
C7 C3 C4 111.40(18)
C2 C3 C4 135.63(18)
O2 C16 C17 107.08(17)
O2 C16 H16A 110.3
C17 C16 H16A 110.3
O2 C16 H16B 110.3
C17 C16 H16B 110.3
H16A C16 H16B 108.6
C3 C7 C6 114.13(19)
C3 C7 S2 113.40(16)
C6 C7 S2 132.46(17)
C12 C13 C14 120.2(2)
C12 C13 H13 119.9
C14 C13 H13 119.9
C9 C14 C13 119.1(2)
C9 C14 H14 120.5
C13 C14 H14 120.5
C11 C12 C13 120.4(2)
C11 C12 H12 119.8
C13 C12 H12 119.8
C16 C17 H17A 109.5
C16 C17 H17B 109.5
H17A C17 H17B 109.5
C16 C17 H17C 109.5
H17A C17 H17C 109.5
H17B C17 H17C 109.5
C4 C5 C6 109.55(19)
C4 C5 H5A 109.8
C6 C5 H5A 109.8
C4 C5 H5B 109.8
C6 C5 H5B 109.8
H5A C5 H5B 108.2

loop_
_geom_bond_atom_site_label_1
_geom_bond_atom_site_label_2
_geom_bond_distance
S1 C8 1.671(2)
S2 C7 1.728(2)
S2 C1 1.7310(19)
O2 C15 1.337(2)
O2 C16 1.449(2)
O1 C15 1.224(2)
N1 C8 1.363(2)
N1 C1 1.383(2)
N1 H1 0.8600
N2 C8 1.348(3)
N2 C9 1.425(3)
N2 H2 0.8600
C1 C2 1.391(3)
C9 C14 1.377(3)
C9 C10 1.383(3)
C10 C11 1.377(3)
C10 H10 0.9300
C2 C3 1.432(3)
C2 C15 1.453(3)
C4 C3 1.504(3)
C4 C5 1.532(3)
C4 H4A 0.9700
C4 H4B 0.9700
C6 C7 1.505(3)
C6 C5 1.537(4)
C6 H6A 0.9700
C6 H6B 0.9700
C11 C12 1.366(4)
C11 H11 0.9300
C3 C7 1.343(3)
C16 C17 1.495(3)
C16 H16A 0.9700
C16 H16B 0.9700
C13 C12 1.374(4)
C13 C14 1.386(4)
C13 H13 0.9300
C14 H14 0.9300
C12 H12 0.9300
C17 H17A 0.9600
C17 H17B 0.9600
C17 H17C 0.9600
C5 H5A 0.9700
C5 H5B 0.9700

loop_
_geom_hbond_atom_site_label_D
_geom_hbond_atom_site_label_H
_geom_hbond_atom_site_label_A
_geom_hbond_site_symmetry_A
_geom_hbond_distance_DH
_geom_hbond_distance_HA
_geom_hbond_distance_DA
_geom_hbond_angle_DHA
_geom_hbond_publ_flag
N2 H2 S1 2_656 0.86 2.61 3.415(2) 157 yes
N1 H1 O1 1_555 0.86 2.04 2.719(2) 136 yes

loop_
_cod_related_entry_id
_cod_related_entry_database
_cod_related_entry_code
1 ChemSpider 710789
